data_7235067
loop_
_publ_author_name
'Csaba Jobbagy'
'Peter Baranyai'
'Gabor Marsi'
'Barbara Racz'
'Liang Li'
'Pance Naumov'
'Andrea Deak'

_publ_section_title
;
 Novel gold(i) diphosphine-based dimers with aurophilicity triggered
 multistimuli light-emitting properties
;
_journal_name_full 'Journal of Materials Chemistry C'
_journal_page_first 10253
_journal_page_last 10264
_journal_paper_doi 10.1039/C6TC01427E
_journal_volume 4
_journal_year 2016
_chemical_formula_moiety 'C72 H56 Au2 O2 P4, 2(F6 P), C H2 Cl2'
_chemical_formula_sum 'C73 H58 Au2 Cl2 F12 O2 P6'
_chemical_formula_weight 1845.84
_space_group_crystal_system monoclinic
_space_group_IT_number 14
_space_group_name_Hall '-P 2ybc'
_space_group_name_H-M_alt 'P 1 21/c 1'
_atom_sites_solution_hydrogens geom
_cell_angle_alpha 90
_cell_angle_beta 105.7400(10)
_cell_angle_gamma 90
_cell_formula_units_Z 4
_cell_length_a 22.2139(17)
_cell_length_b 16.1798(12)
_cell_length_c 19.9656(15)
_cell_measurement_reflns_used 9941
_cell_measurement_temperature 100(2)
_cell_measurement_theta_max 28.264
_cell_measurement_theta_min 2.289
_cell_volume 6906.9(9)
_computing_cell_refinement 'SAINT v8.34A (Bruker, 2013)'
_computing_data_reduction 'SAINT v8.34A (Bruker, 2013)'
_computing_structure_refinement 'SHELXL-2014/7 (Sheldrick, 2014)'
_computing_structure_solution 'XT (Sheldrick, 2008)'
_diffrn_ambient_temperature 100(2)
_diffrn_measured_fraction_theta_full 1.000
_diffrn_measured_fraction_theta_max 0.998
_diffrn_measurement_device_type 'Bruker APEX-II CCD'
_diffrn_measurement_method '\f and \w scans'
_diffrn_radiation_type MoK\a
_diffrn_radiation_wavelength 0.71073
_diffrn_reflns_av_R_equivalents 0.0512
_diffrn_reflns_av_unetI/netI 0.0433
_diffrn_reflns_Laue_measured_fraction_full 1.000
_diffrn_reflns_Laue_measured_fraction_max 0.998
_diffrn_reflns_limit_h_max 29
_diffrn_reflns_limit_h_min -28
_diffrn_reflns_limit_k_max 21
_diffrn_reflns_limit_k_min -21
_diffrn_reflns_limit_l_max 26
_diffrn_reflns_limit_l_min -26
_diffrn_reflns_number 81807
_diffrn_reflns_point_group_measured_fraction_full 1.000
_diffrn_reflns_point_group_measured_fraction_max 0.998
_diffrn_reflns_theta_full 25.242
_diffrn_reflns_theta_max 28.318
_diffrn_reflns_theta_min 0.952
_exptl_absorpt_coefficient_mu 4.539
_exptl_absorpt_correction_T_max 0.594
_exptl_absorpt_correction_T_min 0.510
_exptl_absorpt_correction_type multi-scan
_exptl_absorpt_process_details
;
SADABS-2014/4 (Bruker,2014) was used for absorption correction.
;
_exptl_crystal_colour 'clear light colourless'
_exptl_crystal_density_diffrn 1.775
_exptl_crystal_description block
_exptl_crystal_F_000 3608
_exptl_crystal_size_max 0.15
_exptl_crystal_size_mid 0.15
_exptl_crystal_size_min 0.11
_refine_diff_density_max 2.227
_refine_diff_density_min -1.546
_refine_diff_density_rms 0.133
_refine_ls_extinction_coef .
_refine_ls_extinction_method none
_refine_ls_goodness_of_fit_ref 1.011
_refine_ls_hydrogen_treatment constr
_refine_ls_matrix_type full
_refine_ls_number_parameters 875
_refine_ls_number_reflns 17176
_refine_ls_number_restraints 0
_refine_ls_restrained_S_all 1.011
_refine_ls_R_factor_all 0.0506
_refine_ls_R_factor_gt 0.0314
_refine_ls_shift/su_max 0.005
_refine_ls_shift/su_mean 0.000
_refine_ls_structure_factor_coef Fsqd
_refine_ls_weighting_details 'w=1/[\s^2^(Fo^2^)+(0.0256P)^2^+15.5385P] where P=(Fo^2^+2Fc^2^)/3'
_refine_ls_weighting_scheme calc
_refine_ls_wR_factor_gt 0.0613
_refine_ls_wR_factor_ref 0.0685
_reflns_Friedel_coverage 0.000
_reflns_Friedel_fraction_full .
_reflns_Friedel_fraction_max .
_reflns_number_gt 13469
_reflns_number_total 17176
_reflns_threshold_expression 'I > 2\s(I)'
_cod_data_source_file 1000004.cif
_cod_data_source_block PCOD1000004
_cod_original_sg_symbol_H-M 'P 21/c'
_cod_database_code 7235067
_shelx_space_group_comment
;
The symmetry employed for this shelxl refinement is uniquely defined
by the following loop, which should always be used as a source of
symmetry information in preference to the above space-group names.
They are only intended as comments.
;
_shelx_estimated_absorpt_t_min 0.549
_shelx_estimated_absorpt_t_max 0.635

loop_
_space_group_symop_operation_xyz
'x, y, z'
'-x, y+1/2, -z+1/2'
'-x, -y, -z'
'x, -y-1/2, z-1/2'

loop_
_atom_site_label
_atom_site_type_symbol
_atom_site_fract_x
_atom_site_fract_y
_atom_site_fract_z
_atom_site_U_iso_or_equiv
_atom_site_adp_type
_atom_site_occupancy
_atom_site_site_symmetry_order
_atom_site_calc_flag
_atom_site_refinement_flags_posn
_atom_site_refinement_flags_adp
_atom_site_refinement_flags_occupancy
_atom_site_disorder_assembly
_atom_site_disorder_group
Au1 Au 0.78499(2) 0.35109(2) 0.70184(2) 0.01374(4) Uani 1 1 d . . . . .
Au2 Au 0.73684(2) 0.45154(2) 0.84660(2) 0.01406(4) Uani 1 1 d . . . . .
P1 P 0.75534(4) 0.46221(6) 0.62521(5) 0.01328(19) Uani 1 1 d . . . . .
P2 P 0.62942(5) 0.44050(6) 0.80523(5) 0.0149(2) Uani 1 1 d . . . . .
P3 P 0.81303(5) 0.22220(6) 0.75403(5) 0.01263(19) Uani 1 1 d . . . . .
P4 P 0.84046(4) 0.47406(6) 0.90538(5) 0.01305(19) Uani 1 1 d . . . . .
C1 C 0.76259(17) 0.5665(2) 0.66044(19) 0.0140(7) Uani 1 1 d . . . . .
C2 C 0.80760(18) 0.6217(2) 0.6504(2) 0.0172(8) Uani 1 1 d . . . . .
H2 H 0.8328 0.6068 0.6207 0.021 Uiso 1 1 calc R U . . .
C3 C 0.81605(19) 0.6979(3) 0.6834(2) 0.0231(9) Uani 1 1 d . . . . .
H3 H 0.8458 0.7358 0.6750 0.028 Uiso 1 1 calc R U . . .
C4 C 0.7809(2) 0.7185(3) 0.7287(2) 0.0247(9) Uani 1 1 d . . . . .
H4 H 0.7885 0.7692 0.7535 0.030 Uiso 1 1 calc R U . . .
C5 C 0.73495(18) 0.6662(3) 0.7380(2) 0.0207(9) Uani 1 1 d . . . . .
H5 H 0.7104 0.6810 0.7683 0.025 Uiso 1 1 calc R U . . .
C6 C 0.72502(17) 0.5914(2) 0.70244(19) 0.0152(8) Uani 1 1 d . . . . .
C7 C 0.62250(18) 0.5706(2) 0.7143(2) 0.0162(8) Uani 1 1 d . . . . .
C8 C 0.59436(18) 0.5332(2) 0.76057(19) 0.0159(8) Uani 1 1 d . . . . .
C9 C 0.53671(19) 0.5642(3) 0.7654(2) 0.0228(9) Uani 1 1 d . . . . .
H9 H 0.5168 0.5401 0.7972 0.027 Uiso 1 1 calc R U . . .
C10 C 0.50879(19) 0.6296(3) 0.7243(2) 0.0248(10) Uani 1 1 d . . . . .
H10 H 0.4697 0.6503 0.7276 0.030 Uiso 1 1 calc R U . . .
C11 C 0.5376(2) 0.6652(3) 0.6783(2) 0.0284(10) Uani 1 1 d . . . . .
H11 H 0.5180 0.7102 0.6501 0.034 Uiso 1 1 calc R U . . .
C12 C 0.59476(19) 0.6363(3) 0.6724(2) 0.0218(9) Uani 1 1 d . . . . .
H12 H 0.6144 0.6608 0.6406 0.026 Uiso 1 1 calc R U . . .
O1 O 0.67852(12) 0.53658(16) 0.70837(14) 0.0176(6) Uani 1 1 d . . . . .
C13 C 0.76956(17) 0.1911(2) 0.81513(19) 0.0137(8) Uani 1 1 d . . . . .
C14 C 0.72415(18) 0.1293(2) 0.8001(2) 0.0174(8) Uani 1 1 d . . . . .
H14 H 0.7191 0.0971 0.7592 0.021 Uiso 1 1 calc R U . . .
C15 C 0.68603(19) 0.1138(3) 0.8438(2) 0.0219(9) Uani 1 1 d . . . . .
H15 H 0.6557 0.0710 0.8331 0.026 Uiso 1 1 calc R U . . .
C16 C 0.69270(19) 0.1613(3) 0.9027(2) 0.0224(9) Uani 1 1 d . . . . .
H16 H 0.6659 0.1519 0.9318 0.027 Uiso 1 1 calc R U . . .
C17 C 0.73812(19) 0.2225(2) 0.9201(2) 0.0196(8) Uani 1 1 d . . . . .
H17 H 0.7428 0.2546 0.9610 0.024 Uiso 1 1 calc R U . . .
C18 C 0.77643(17) 0.2361(2) 0.87678(19) 0.0148(8) Uani 1 1 d . . . . .
C19 C 0.85414(18) 0.3153(2) 0.95800(19) 0.0158(8) Uani 1 1 d . . . . .
C20 C 0.86763(17) 0.3986(2) 0.97369(19) 0.0144(8) Uani 1 1 d . . . . .
C21 C 0.90355(18) 0.4192(3) 1.04044(19) 0.0175(8) Uani 1 1 d . . . . .
H21 H 0.9125 0.4756 1.0526 0.021 Uiso 1 1 calc R U . . .
C22 C 0.9262(2) 0.3574(3) 1.0891(2) 0.0228(9) Uani 1 1 d . . . . .
H22 H 0.9507 0.3717 1.1345 0.027 Uiso 1 1 calc R U . . .
C23 C 0.9132(2) 0.2750(3) 1.0718(2) 0.0245(9) Uani 1 1 d . . . . .
H23 H 0.9293 0.2331 1.1052 0.029 Uiso 1 1 calc R U . . .
C24 C 0.87690(19) 0.2535(3) 1.0062(2) 0.0208(8) Uani 1 1 d . . . . .
H24 H 0.8677 0.1972 0.9943 0.025 Uiso 1 1 calc R U . . .
O2 O 0.82185(12) 0.29757(16) 0.88918(13) 0.0161(6) Uani 1 1 d . . . . .
C1A C 0.80688(17) 0.4645(2) 0.56822(19) 0.0141(8) Uani 1 1 d . . . . .
C2A C 0.87019(18) 0.4481(2) 0.5970(2) 0.0176(8) Uani 1 1 d . . . . .
H2A H 0.8843 0.4277 0.6432 0.021 Uiso 1 1 calc R U . . .
C3A C 0.91287(19) 0.4615(2) 0.5584(2) 0.0219(9) Uani 1 1 d . . . . .
H3A H 0.9561 0.4513 0.5785 0.026 Uiso 1 1 calc R U . . .
C4A C 0.8920(2) 0.4898(3) 0.4905(2) 0.0248(10) Uani 1 1 d . . . . .
H4A H 0.9211 0.4994 0.4642 0.030 Uiso 1 1 calc R U . . .
C5A C 0.8288(2) 0.5041(3) 0.4608(2) 0.0261(10) Uani 1 1 d . . . . .
H5A H 0.8147 0.5220 0.4138 0.031 Uiso 1 1 calc R U . . .
C6A C 0.7863(2) 0.4922(3) 0.4995(2) 0.0224(9) Uani 1 1 d . . . . .
H6A H 0.7431 0.5030 0.4793 0.027 Uiso 1 1 calc R U . . .
C1B C 0.67593(18) 0.4533(3) 0.5700(2) 0.0183(8) Uani 1 1 d . . . . .
C2B C 0.6471(2) 0.5207(3) 0.5298(2) 0.0251(9) Uani 1 1 d . . . . .
H2B H 0.6681 0.5723 0.5334 0.030 Uiso 1 1 calc R U . . .
C3B C 0.5879(2) 0.5117(3) 0.4847(2) 0.0301(11) Uani 1 1 d . . . . .
H3B H 0.5686 0.5569 0.4566 0.036 Uiso 1 1 calc R U . . .
C4B C 0.5566(2) 0.4372(3) 0.4806(2) 0.0302(11) Uani 1 1 d . . . . .
H4B H 0.5163 0.4312 0.4492 0.036 Uiso 1 1 calc R U . . .
C5B C 0.5837(2) 0.3716(3) 0.5219(2) 0.0297(11) Uani 1 1 d . . . . .
H5B H 0.5615 0.3211 0.5200 0.036 Uiso 1 1 calc R U . . .
C6B C 0.64359(19) 0.3795(3) 0.5663(2) 0.0204(9) Uani 1 1 d . . . . .
H6B H 0.6624 0.3340 0.5944 0.025 Uiso 1 1 calc R U . . .
C1C C 0.59611(18) 0.4281(2) 0.8784(2) 0.0175(8) Uani 1 1 d . . . . .
C2C C 0.5627(2) 0.3584(3) 0.8865(2) 0.0263(10) Uani 1 1 d . . . . .
H2C H 0.5557 0.3154 0.8527 0.032 Uiso 1 1 calc R U . . .
C3C C 0.5394(2) 0.3515(3) 0.9444(2) 0.0299(10) Uani 1 1 d . . . . .
H3C H 0.5162 0.3040 0.9501 0.036 Uiso 1 1 calc R U . . .
C4C C 0.5500(2) 0.4134(3) 0.9934(2) 0.0267(10) Uani 1 1 d . . . . .
H4C H 0.5340 0.4085 1.0327 0.032 Uiso 1 1 calc R U . . .
C5C C 0.5838(2) 0.4827(3) 0.9857(2) 0.0254(9) Uani 1 1 d . . . . .
H5C H 0.5910 0.5252 1.0198 0.030 Uiso 1 1 calc R U . . .
C6C C 0.6074(2) 0.4905(3) 0.9284(2) 0.0221(9) Uani 1 1 d . . . . .
H6C H 0.6309 0.5379 0.9233 0.027 Uiso 1 1 calc R U . . .
C1D C 0.59686(18) 0.3596(2) 0.7438(2) 0.0172(8) Uani 1 1 d . . . . .
C2D C 0.63437(19) 0.2957(2) 0.7330(2) 0.0193(8) Uani 1 1 d . . . . .
H2D H 0.6772 0.2939 0.7585 0.023 Uiso 1 1 calc R U . . .
C3D C 0.6099(2) 0.2338(3) 0.6848(2) 0.0239(9) Uani 1 1 d . . . . .
H3D H 0.6359 0.1903 0.6770 0.029 Uiso 1 1 calc R U . . .
C4D C 0.5474(2) 0.2361(3) 0.6485(2) 0.0275(10) Uani 1 1 d . . . . .
H4D H 0.5305 0.1941 0.6154 0.033 Uiso 1 1 calc R U . . .
C5D C 0.5091(2) 0.2989(3) 0.6597(2) 0.0316(11) Uani 1 1 d . . . . .
H5D H 0.4660 0.2991 0.6351 0.038 Uiso 1 1 calc R U . . .
C6D C 0.5334(2) 0.3615(3) 0.7067(2) 0.0273(10) Uani 1 1 d . . . . .
H6D H 0.5072 0.4053 0.7138 0.033 Uiso 1 1 calc R U . . .
C1E C 0.89534(17) 0.2077(2) 0.79818(19) 0.0128(7) Uani 1 1 d . . . . .
C2E C 0.91434(18) 0.1604(2) 0.8587(2) 0.0186(8) Uani 1 1 d . . . . .
H2E H 0.8841 0.1375 0.8791 0.022 Uiso 1 1 calc R U . . .
C3E C 0.97753(19) 0.1471(3) 0.8891(2) 0.0217(9) Uani 1 1 d . . . . .
H3E H 0.9908 0.1162 0.9310 0.026 Uiso 1 1 calc R U . . .
C4E C 1.02112(19) 0.1791(3) 0.8580(2) 0.0216(9) Uani 1 1 d . . . . .
H4E H 1.0644 0.1693 0.8783 0.026 Uiso 1 1 calc R U . . .
C5E C 1.00205(19) 0.2252(3) 0.7975(2) 0.0222(9) Uani 1 1 d . . . . .
H5E H 1.0323 0.2467 0.7763 0.027 Uiso 1 1 calc R U . . .
C6E C 0.93940(18) 0.2400(3) 0.7678(2) 0.0188(8) Uani 1 1 d . . . . .
H6E H 0.9264 0.2723 0.7267 0.023 Uiso 1 1 calc R U . . .
C1F C 0.79429(17) 0.1430(2) 0.68675(19) 0.0153(8) Uani 1 1 d . . . . .
C2F C 0.81738(19) 0.0627(2) 0.7009(2) 0.0199(8) Uani 1 1 d . . . . .
H2F H 0.8455 0.0500 0.7448 0.024 Uiso 1 1 calc R U . . .
C3F C 0.7991(2) 0.0017(3) 0.6509(2) 0.0263(10) Uani 1 1 d . . . . .
H3F H 0.8150 -0.0528 0.6603 0.032 Uiso 1 1 calc R U . . .
C4F C 0.7576(2) 0.0200(3) 0.5870(2) 0.0277(10) Uani 1 1 d . . . . .
H4F H 0.7441 -0.0225 0.5534 0.033 Uiso 1 1 calc R U . . .
C5F C 0.7358(2) 0.0991(3) 0.5721(2) 0.0261(10) Uani 1 1 d . . . . .
H5F H 0.7084 0.1116 0.5278 0.031 Uiso 1 1 calc R U . . .
C6F C 0.75387(19) 0.1610(3) 0.6218(2) 0.0201(8) Uani 1 1 d . . . . .
H6F H 0.7386 0.2156 0.6115 0.024 Uiso 1 1 calc R U . . .
C1G C 0.89798(17) 0.4712(2) 0.85592(19) 0.0148(8) Uani 1 1 d . . . . .
C2G C 0.9501(2) 0.4203(3) 0.8734(2) 0.0221(9) Uani 1 1 d . . . . .
H2G H 0.9543 0.3800 0.9090 0.027 Uiso 1 1 calc R U . . .
C3G C 0.9963(2) 0.4282(3) 0.8386(2) 0.0260(10) Uani 1 1 d . . . . .
H3G H 1.0322 0.3935 0.8506 0.031 Uiso 1 1 calc R U . . .
C4G C 0.9900(2) 0.4867(3) 0.7864(2) 0.0257(10) Uani 1 1 d . . . . .
H4G H 1.0217 0.4924 0.7628 0.031 Uiso 1 1 calc R U . . .
C5G C 0.9381(2) 0.5361(3) 0.7688(2) 0.0273(10) Uani 1 1 d . . . . .
H5G H 0.9337 0.5755 0.7326 0.033 Uiso 1 1 calc R U . . .
C6G C 0.8919(2) 0.5298(3) 0.8030(2) 0.0232(9) Uani 1 1 d . . . . .
H6G H 0.8562 0.5648 0.7905 0.028 Uiso 1 1 calc R U . . .
C1H C 0.85139(18) 0.5761(2) 0.94428(19) 0.0151(8) Uani 1 1 d . . . . .
C2H C 0.7996(2) 0.6209(3) 0.9513(2) 0.0237(9) Uani 1 1 d . . . . .
H2H H 0.7595 0.5957 0.9400 0.028 Uiso 1 1 calc R U . . .
C3H C 0.8067(2) 0.7017(3) 0.9748(3) 0.0322(11) Uani 1 1 d . . . . .
H3H H 0.7715 0.7319 0.9798 0.039 Uiso 1 1 calc R U . . .
C4H C 0.8655(2) 0.7385(3) 0.9910(2) 0.0278(10) Uani 1 1 d . . . . .
H4H H 0.8702 0.7945 1.0059 0.033 Uiso 1 1 calc R U . . .
C5H C 0.9173(2) 0.6940(3) 0.9855(2) 0.0219(9) Uani 1 1 d . . . . .
H5H H 0.9574 0.7190 0.9975 0.026 Uiso 1 1 calc R U . . .
C6H C 0.91037(19) 0.6132(3) 0.9625(2) 0.0203(9) Uani 1 1 d . . . . .
H6H H 0.9459 0.5826 0.9591 0.024 Uiso 1 1 calc R U . . .
P5 P 0.92123(5) 0.86152(7) 0.83340(5) 0.0188(2) Uani 1 1 d . . . . .
F1 F 0.89309(11) 0.86565(15) 0.74982(12) 0.0254(5) Uani 1 1 d . . . . .
F2 F 0.99092(11) 0.85898(14) 0.82355(12) 0.0220(5) Uani 1 1 d . . . . .
F3 F 0.94989(12) 0.85882(15) 0.91633(12) 0.0274(6) Uani 1 1 d . . . . .
F4 F 0.85179(12) 0.86541(17) 0.84236(14) 0.0342(6) Uani 1 1 d . . . . .
F5 F 0.92482(11) 0.96116(14) 0.83586(13) 0.0259(5) Uani 1 1 d . . . . .
F6 F 0.91833(12) 0.76304(15) 0.83031(13) 0.0288(6) Uani 1 1 d . . . . .
P6 P 0.37311(5) 0.22523(7) 0.48924(6) 0.0219(2) Uani 1 1 d . . . . .
F7 F 0.32229(13) 0.27640(18) 0.43360(16) 0.0451(8) Uani 1 1 d . . . . .
F8 F 0.39065(14) 0.1746(2) 0.42844(16) 0.0516(9) Uani 1 1 d . . . . .
F9 F 0.42526(13) 0.17411(16) 0.54467(15) 0.0386(7) Uani 1 1 d . . . . .
F10 F 0.35710(14) 0.2757(2) 0.55053(16) 0.0487(8) Uani 1 1 d . . . . .
F11 F 0.42541(12) 0.29266(17) 0.48643(15) 0.0388(7) Uani 1 1 d . . . . .
F12 F 0.32222(12) 0.15676(16) 0.49184(15) 0.0380(7) Uani 1 1 d . . . . .
C25 C 0.3392(6) 0.0984(6) 0.2798(4) 0.119(4) Uani 1 1 d . . . . .
H25A H 0.3492 0.1439 0.3142 0.143 Uiso 1 1 calc R U . . .
H25B H 0.2955 0.0813 0.2756 0.143 Uiso 1 1 calc R U . . .
Cl1 Cl 0.34279(14) 0.13853(16) 0.19720(13) 0.1125(9) Uani 1 1 d . . . . .
Cl2 Cl 0.38712(10) 0.01680(14) 0.31244(11) 0.0830(6) Uani 1 1 d . . . . .

loop_
_atom_site_aniso_label
_atom_site_aniso_U_11
_atom_site_aniso_U_22
_atom_site_aniso_U_33
_atom_site_aniso_U_23
_atom_site_aniso_U_13
_atom_site_aniso_U_12
Au1 0.01390(7) 0.01221(7) 0.01522(7) 0.00162(6) 0.00414(5) 0.00022(6)
Au2 0.01001(7) 0.01375(7) 0.01719(7) 0.00113(6) 0.00161(5) -0.00049(6)
P1 0.0123(5) 0.0127(5) 0.0150(4) 0.0008(4) 0.0040(4) -0.0002(4)
P2 0.0114(5) 0.0148(5) 0.0178(5) -0.0005(4) 0.0031(4) -0.0001(4)
P3 0.0136(5) 0.0118(5) 0.0126(4) -0.0002(4) 0.0037(4) -0.0005(4)
P4 0.0109(5) 0.0131(5) 0.0142(5) 0.0004(4) 0.0019(4) -0.0006(4)
C1 0.0110(17) 0.0136(19) 0.0145(18) 0.0006(14) -0.0014(14) 0.0008(15)
C2 0.0132(19) 0.018(2) 0.020(2) 0.0020(16) 0.0038(16) -0.0008(16)
C3 0.016(2) 0.018(2) 0.034(2) -0.0026(18) 0.0052(18) -0.0046(17)
C4 0.020(2) 0.016(2) 0.034(2) -0.0056(18) 0.0022(18) 0.0011(17)
C5 0.015(2) 0.023(2) 0.022(2) -0.0024(17) 0.0036(16) 0.0037(17)
C6 0.0110(18) 0.0156(19) 0.0171(19) 0.0035(15) 0.0007(15) 0.0013(15)
C7 0.0126(19) 0.018(2) 0.0176(19) -0.0020(15) 0.0030(15) 0.0003(15)
C8 0.0141(19) 0.018(2) 0.0154(18) -0.0015(15) 0.0034(15) 0.0042(15)
C9 0.016(2) 0.025(2) 0.029(2) 0.0015(18) 0.0081(17) 0.0038(17)
C10 0.016(2) 0.027(2) 0.031(2) 0.0005(18) 0.0067(18) 0.0111(18)
C11 0.027(2) 0.024(2) 0.031(2) 0.0034(19) 0.004(2) 0.0070(19)
C12 0.021(2) 0.024(2) 0.021(2) 0.0038(17) 0.0061(17) 0.0050(17)
O1 0.0146(13) 0.0158(14) 0.0245(15) 0.0011(11) 0.0089(11) 0.0022(11)
C13 0.0132(19) 0.0142(19) 0.0132(18) 0.0034(14) 0.0027(15) 0.0032(15)
C14 0.016(2) 0.016(2) 0.0189(19) -0.0002(15) 0.0024(16) -0.0002(15)
C15 0.018(2) 0.022(2) 0.025(2) 0.0015(17) 0.0054(17) -0.0054(17)
C16 0.020(2) 0.029(2) 0.021(2) 0.0023(18) 0.0110(17) -0.0008(18)
C17 0.024(2) 0.017(2) 0.019(2) -0.0010(16) 0.0082(17) 0.0030(17)
C18 0.0150(19) 0.0138(19) 0.0145(18) 0.0025(14) 0.0022(15) 0.0030(15)
C19 0.018(2) 0.0171(19) 0.0115(18) -0.0030(15) 0.0023(15) 0.0017(16)
C20 0.0126(18) 0.016(2) 0.0150(18) 0.0019(15) 0.0044(15) 0.0009(15)
C21 0.018(2) 0.017(2) 0.0151(19) -0.0029(15) 0.0006(16) -0.0015(16)
C22 0.023(2) 0.026(2) 0.0151(19) -0.0011(17) -0.0011(16) -0.0013(18)
C23 0.031(2) 0.025(2) 0.0138(19) 0.0055(17) 0.0003(17) 0.0027(19)
C24 0.026(2) 0.016(2) 0.019(2) -0.0013(16) 0.0045(17) 0.0021(18)
O2 0.0207(14) 0.0141(14) 0.0116(13) -0.0007(10) 0.0014(11) -0.0034(11)
C1A 0.0159(19) 0.0118(19) 0.0162(18) -0.0003(14) 0.0071(15) -0.0007(15)
C2A 0.0175(19) 0.0158(19) 0.0194(19) -0.0008(16) 0.0050(16) 0.0016(16)
C3A 0.018(2) 0.016(2) 0.032(2) -0.0030(17) 0.0085(18) 0.0016(17)
C4A 0.031(2) 0.018(2) 0.033(2) -0.0036(18) 0.021(2) -0.0028(18)
C5A 0.031(3) 0.031(3) 0.018(2) 0.0040(18) 0.0088(19) -0.002(2)
C6A 0.024(2) 0.024(2) 0.019(2) 0.0002(17) 0.0061(17) -0.0019(18)
C1B 0.0163(19) 0.021(2) 0.0179(19) -0.0040(16) 0.0047(16) 0.0015(17)
C2B 0.020(2) 0.025(2) 0.028(2) -0.0017(18) 0.0031(18) 0.0017(18)
C3B 0.022(2) 0.034(3) 0.028(2) -0.002(2) -0.0033(19) 0.012(2)
C4B 0.015(2) 0.041(3) 0.031(2) -0.014(2) 0.0000(18) 0.000(2)
C5B 0.022(2) 0.036(3) 0.033(3) -0.012(2) 0.013(2) -0.010(2)
C6B 0.019(2) 0.020(2) 0.023(2) -0.0025(17) 0.0078(17) -0.0035(17)
C1C 0.0128(19) 0.021(2) 0.0185(19) 0.0046(16) 0.0034(15) 0.0008(16)
C2C 0.027(2) 0.021(2) 0.033(2) -0.0043(19) 0.0118(19) -0.0073(19)
C3C 0.034(3) 0.022(2) 0.037(3) 0.004(2) 0.017(2) -0.007(2)
C4C 0.028(2) 0.027(2) 0.029(2) 0.0103(19) 0.014(2) 0.0042(19)
C5C 0.030(2) 0.022(2) 0.026(2) -0.0024(18) 0.0122(19) 0.0024(19)
C6C 0.023(2) 0.020(2) 0.025(2) -0.0011(17) 0.0099(18) -0.0054(18)
C1D 0.0133(19) 0.018(2) 0.0195(19) -0.0007(16) 0.0033(15) -0.0002(16)
C2D 0.015(2) 0.021(2) 0.023(2) 0.0005(16) 0.0060(17) -0.0012(16)
C3D 0.025(2) 0.024(2) 0.024(2) -0.0025(17) 0.0073(18) 0.0054(18)
C4D 0.030(2) 0.026(2) 0.027(2) -0.0076(19) 0.0061(19) -0.0048(19)
C5D 0.017(2) 0.035(3) 0.035(3) -0.007(2) -0.0062(19) 0.000(2)
C6D 0.018(2) 0.022(2) 0.037(3) -0.0070(19) -0.0010(19) 0.0039(18)
C1E 0.0124(18) 0.0117(18) 0.0136(18) -0.0024(14) 0.0025(14) 0.0016(14)
C2E 0.018(2) 0.020(2) 0.020(2) 0.0033(16) 0.0084(16) 0.0020(16)
C3E 0.022(2) 0.021(2) 0.021(2) 0.0023(17) 0.0031(17) 0.0030(18)
C4E 0.016(2) 0.022(2) 0.024(2) -0.0045(17) 0.0010(17) 0.0024(17)
C5E 0.018(2) 0.028(2) 0.023(2) -0.0006(18) 0.0111(17) -0.0040(18)
C6E 0.019(2) 0.021(2) 0.0169(19) 0.0006(16) 0.0054(16) 0.0000(17)
C1F 0.0142(18) 0.0157(19) 0.0175(18) -0.0034(15) 0.0069(15) -0.0029(15)
C2F 0.022(2) 0.016(2) 0.021(2) -0.0003(16) 0.0055(17) 0.0025(17)
C3F 0.028(2) 0.021(2) 0.030(2) -0.0083(18) 0.0062(19) 0.0027(19)
C4F 0.032(3) 0.026(2) 0.025(2) -0.0100(18) 0.007(2) -0.008(2)
C5F 0.027(2) 0.030(2) 0.020(2) -0.0029(18) 0.0032(18) -0.0046(19)
C6F 0.023(2) 0.017(2) 0.019(2) -0.0002(16) 0.0043(17) -0.0004(17)
C1G 0.0113(18) 0.018(2) 0.0147(18) -0.0042(15) 0.0023(15) -0.0040(15)
C2G 0.024(2) 0.017(2) 0.027(2) -0.0006(17) 0.0094(18) 0.0003(17)
C3G 0.021(2) 0.023(2) 0.037(3) -0.0102(19) 0.015(2) 0.0002(18)
C4G 0.022(2) 0.034(3) 0.026(2) -0.0136(19) 0.0150(19) -0.0102(19)
C5G 0.027(2) 0.040(3) 0.015(2) 0.0021(18) 0.0058(18) -0.007(2)
C6G 0.018(2) 0.033(3) 0.017(2) 0.0051(17) 0.0029(17) -0.0025(18)
C1H 0.0163(19) 0.0110(18) 0.0169(19) -0.0010(14) 0.0027(15) -0.0016(15)
C2H 0.019(2) 0.022(2) 0.033(2) -0.0042(18) 0.0116(19) -0.0001(17)
C3H 0.027(3) 0.026(2) 0.046(3) -0.008(2) 0.013(2) 0.005(2)
C4H 0.040(3) 0.015(2) 0.029(2) -0.0029(18) 0.009(2) -0.0016(19)
C5H 0.023(2) 0.017(2) 0.024(2) -0.0013(17) 0.0029(18) -0.0055(17)
C6H 0.018(2) 0.020(2) 0.021(2) 0.0004(16) 0.0005(16) 0.0006(17)
P5 0.0199(5) 0.0168(5) 0.0213(5) -0.0020(4) 0.0080(4) -0.0024(4)
F1 0.0281(13) 0.0245(13) 0.0215(12) -0.0017(10) 0.0032(10) 0.0023(11)
F2 0.0190(12) 0.0238(13) 0.0242(12) 0.0013(10) 0.0074(10) 0.0016(10)
F3 0.0381(15) 0.0237(13) 0.0228(13) -0.0020(10) 0.0121(11) -0.0056(11)
F4 0.0254(14) 0.0369(16) 0.0454(17) -0.0170(13) 0.0183(12) -0.0063(12)
F5 0.0293(14) 0.0171(13) 0.0302(14) -0.0019(10) 0.0061(11) 0.0005(11)
F6 0.0415(16) 0.0166(13) 0.0308(14) -0.0014(10) 0.0140(12) -0.0038(11)
P6 0.0199(6) 0.0198(6) 0.0243(6) 0.0015(4) 0.0032(4) -0.0007(4)
F7 0.0306(16) 0.0377(17) 0.0532(19) 0.0179(14) -0.0121(14) -0.0017(13)
F8 0.0436(18) 0.069(2) 0.0425(18) -0.0253(16) 0.0129(15) -0.0038(17)
F9 0.0330(16) 0.0252(14) 0.0465(17) 0.0062(12) -0.0082(13) -0.0016(12)
F10 0.0451(18) 0.057(2) 0.0469(18) -0.0200(16) 0.0176(15) 0.0001(16)
F11 0.0276(15) 0.0349(16) 0.0487(18) 0.0128(13) 0.0013(13) -0.0103(12)
F12 0.0266(14) 0.0276(15) 0.0557(18) 0.0106(13) 0.0042(13) -0.0057(12)
C25 0.206(12) 0.088(7) 0.065(6) 0.002(5) 0.041(7) 0.011(7)
Cl1 0.164(3) 0.0973(18) 0.0934(17) 0.0121(14) 0.0644(17) 0.0109(17)
Cl2 0.0805(13) 0.0908(15) 0.0780(13) -0.0371(11) 0.0223(11) -0.0156(11)

loop_
_atom_type_symbol
_atom_type_description
_atom_type_scat_dispersion_real
_atom_type_scat_dispersion_imag
_atom_type_scat_source
C C 0.0033 0.0016 'International Tables Vol C Tables 4.2.6.8 and 6.1.1.4'
H H 0.0000 0.0000 'International Tables Vol C Tables 4.2.6.8 and 6.1.1.4'
O O 0.0106 0.0060 'International Tables Vol C Tables 4.2.6.8 and 6.1.1.4'
F F 0.0171 0.0103 'International Tables Vol C Tables 4.2.6.8 and 6.1.1.4'
P P 0.1023 0.0942 'International Tables Vol C Tables 4.2.6.8 and 6.1.1.4'
Au Au -2.0133 8.8022 'International Tables Vol C Tables 4.2.6.8 and 6.1.1.4'
Cl Cl 0.1484 0.1585 'International Tables Vol C Tables 4.2.6.8 and 6.1.1.4'

loop_
_geom_angle_atom_site_label_1
_geom_angle_atom_site_label_2
_geom_angle_atom_site_label_3
_geom_angle
_geom_angle_site_symmetry_1
_geom_angle_site_symmetry_3
P1 Au1 P3 166.26(3) . .
P2 Au2 P4 169.52(3) . .
C1B P1 C1 106.16(18) . .
C1B P1 C1A 107.12(18) . .
C1 P1 C1A 102.58(17) . .
C1B P1 Au1 113.06(14) . .
C1 P1 Au1 118.74(12) . .
C1A P1 Au1 108.17(12) . .
C1D P2 C8 103.10(18) . .
C1D P2 C1C 106.88(18) . .
C8 P2 C1C 105.81(18) . .
C1D P2 Au2 118.91(13) . .
C8 P2 Au2 112.14(13) . .
C1C P2 Au2 109.09(13) . .
C1E P3 C13 106.63(17) . .
C1E P3 C1F 105.40(17) . .
C13 P3 C1F 104.09(17) . .
C1E P3 Au1 116.29(13) . .
C13 P3 Au1 114.79(12) . .
C1F P3 Au1 108.58(13) . .
C20 P4 C1H 108.26(18) . .
C20 P4 C1G 104.67(18) . .
C1H P4 C1G 102.93(18) . .
C20 P4 Au2 111.06(13) . .
C1H P4 Au2 111.12(13) . .
C1G P4 Au2 118.09(13) . .
C6 C1 C2 118.1(3) . .
C6 C1 P1 119.8(3) . .
C2 C1 P1 122.0(3) . .
C3 C2 C1 120.8(4) . .
C3 C2 H2 119.6 . .
C1 C2 H2 119.6 . .
C2 C3 C4 119.7(4) . .
C2 C3 H3 120.2 . .
C4 C3 H3 120.2 . .
C5 C4 C3 120.6(4) . .
C5 C4 H4 119.7 . .
C3 C4 H4 119.7 . .
C4 C5 C6 119.2(4) . .
C4 C5 H5 120.4 . .
C6 C5 H5 120.4 . .
C5 C6 O1 122.0(3) . .
C5 C6 C1 121.4(4) . .
O1 C6 C1 116.5(3) . .
C8 C7 C12 121.9(4) . .
C8 C7 O1 117.2(3) . .
C12 C7 O1 120.8(3) . .
C7 C8 C9 118.3(4) . .
C7 C8 P2 118.6(3) . .
C9 C8 P2 122.8(3) . .
C10 C9 C8 120.3(4) . .
C10 C9 H9 119.9 . .
C8 C9 H9 119.9 . .
C11 C10 C9 120.1(4) . .
C11 C10 H10 119.9 . .
C9 C10 H10 119.9 . .
C10 C11 C12 121.1(4) . .
C10 C11 H11 119.5 . .
C12 C11 H11 119.5 . .
C11 C12 C7 118.3(4) . .
C11 C12 H12 120.8 . .
C7 C12 H12 120.8 . .
C6 O1 C7 117.1(3) . .
C14 C13 C18 117.5(3) . .
C14 C13 P3 122.6(3) . .
C18 C13 P3 119.6(3) . .
C15 C14 C13 121.4(4) . .
C15 C14 H14 119.3 . .
C13 C14 H14 119.3 . .
C16 C15 C14 119.4(4) . .
C16 C15 H15 120.3 . .
C14 C15 H15 120.3 . .
C15 C16 C17 120.8(4) . .
C15 C16 H16 119.6 . .
C17 C16 H16 119.6 . .
C18 C17 C16 119.0(4) . .
C18 C17 H17 120.5 . .
C16 C17 H17 120.5 . .
C17 C18 O2 122.8(3) . .
C17 C18 C13 121.7(4) . .
O2 C18 C13 115.4(3) . .
C24 C19 O2 122.0(3) . .
C24 C19 C20 121.7(4) . .
O2 C19 C20 116.1(3) . .
C21 C20 C19 118.5(3) . .
C21 C20 P4 123.1(3) . .
C19 C20 P4 118.3(3) . .
C22 C21 C20 120.0(4) . .
C22 C21 H21 120.0 . .
C20 C21 H21 120.0 . .
C23 C22 C21 120.4(4) . .
C23 C22 H22 119.8 . .
C21 C22 H22 119.8 . .
C24 C23 C22 120.3(4) . .
C24 C23 H23 119.9 . .
C22 C23 H23 119.9 . .
C19 C24 C23 119.1(4) . .
C19 C24 H24 120.4 . .
C23 C24 H24 120.4 . .
C18 O2 C19 118.4(3) . .
C2A C1A C6A 119.4(4) . .
C2A C1A P1 118.3(3) . .
C6A C1A P1 121.8(3) . .
C3A C2A C1A 120.3(4) . .
C3A C2A H2A 119.8 . .
C1A C2A H2A 119.8 . .
C4A C3A C2A 119.7(4) . .
C4A C3A H3A 120.1 . .
C2A C3A H3A 120.1 . .
C3A C4A C5A 120.4(4) . .
C3A C4A H4A 119.8 . .
C5A C4A H4A 119.8 . .
C4A C5A C6A 120.1(4) . .
C4A C5A H5A 120.0 . .
C6A C5A H5A 120.0 . .
C5A C6A C1A 120.1(4) . .
C5A C6A H6A 120.0 . .
C1A C6A H6A 120.0 . .
C6B C1B C2B 119.4(4) . .
C6B C1B P1 120.3(3) . .
C2B C1B P1 120.3(3) . .
C3B C2B C1B 119.7(4) . .
C3B C2B H2B 120.1 . .
C1B C2B H2B 120.1 . .
C4B C3B C2B 120.2(4) . .
C4B C3B H3B 119.9 . .
C2B C3B H3B 119.9 . .
C5B C4B C3B 120.4(4) . .
C5B C4B H4B 119.8 . .
C3B C4B H4B 119.8 . .
C4B C5B C6B 119.9(4) . .
C4B C5B H5B 120.1 . .
C6B C5B H5B 120.1 . .
C1B C6B C5B 120.3(4) . .
C1B C6B H6B 119.8 . .
C5B C6B H6B 119.8 . .
C2C C1C C6C 120.3(4) . .
C2C C1C P2 122.1(3) . .
C6C C1C P2 117.6(3) . .
C1C C2C C3C 119.5(4) . .
C1C C2C H2C 120.2 . .
C3C C2C H2C 120.2 . .
C4C C3C C2C 120.1(4) . .
C4C C3C H3C 119.9 . .
C2C C3C H3C 119.9 . .
C3C C4C C5C 120.4(4) . .
C3C C4C H4C 119.8 . .
C5C C4C H4C 119.8 . .
C4C C5C C6C 120.2(4) . .
C4C C5C H5C 119.9 . .
C6C C5C H5C 119.9 . .
C5C C6C C1C 119.4(4) . .
C5C C6C H6C 120.3 . .
C1C C6C H6C 120.3 . .
C2D C1D C6D 119.7(4) . .
C2D C1D P2 120.1(3) . .
C6D C1D P2 120.2(3) . .
C1D C2D C3D 120.5(4) . .
C1D C2D H2D 119.8 . .
C3D C2D H2D 119.8 . .
C4D C3D C2D 119.5(4) . .
C4D C3D H3D 120.3 . .
C2D C3D H3D 120.3 . .
C5D C4D C3D 120.7(4) . .
C5D C4D H4D 119.7 . .
C3D C4D H4D 119.7 . .
C4D C5D C6D 120.2(4) . .
C4D C5D H5D 119.9 . .
C6D C5D H5D 119.9 . .
C5D C6D C1D 119.4(4) . .
C5D C6D H6D 120.3 . .
C1D C6D H6D 120.3 . .
C6E C1E C2E 120.1(3) . .
C6E C1E P3 118.4(3) . .
C2E C1E P3 121.3(3) . .
C3E C2E C1E 119.7(4) . .
C3E C2E H2E 120.1 . .
C1E C2E H2E 120.1 . .
C4E C3E C2E 119.6(4) . .
C4E C3E H3E 120.2 . .
C2E C3E H3E 120.2 . .
C3E C4E C5E 120.5(4) . .
C3E C4E H4E 119.8 . .
C5E C4E H4E 119.8 . .
C6E C5E C4E 120.2(4) . .
C6E C5E H5E 119.9 . .
C4E C5E H5E 119.9 . .
C5E C6E C1E 119.8(4) . .
C5E C6E H6E 120.1 . .
C1E C6E H6E 120.1 . .
C6F C1F C2F 119.4(4) . .
C6F C1F P3 120.1(3) . .
C2F C1F P3 120.4(3) . .
C3F C2F C1F 119.8(4) . .
C3F C2F H2F 120.1 . .
C1F C2F H2F 120.1 . .
C2F C3F C4F 120.2(4) . .
C2F C3F H3F 119.9 . .
C4F C3F H3F 119.9 . .
C5F C4F C3F 120.3(4) . .
C5F C4F H4F 119.8 . .
C3F C4F H4F 119.8 . .
C4F C5F C6F 120.0(4) . .
C4F C5F H5F 120.0 . .
C6F C5F H5F 120.0 . .
C5F C6F C1F 120.2(4) . .
C5F C6F H6F 119.9 . .
C1F C6F H6F 119.9 . .
C2G C1G C6G 119.7(4) . .
C2G C1G P4 122.8(3) . .
C6G C1G P4 117.1(3) . .
C1G C2G C3G 119.9(4) . .
C1G C2G H2G 120.1 . .
C3G C2G H2G 120.1 . .
C4G C3G C2G 120.0(4) . .
C4G C3G H3G 120.0 . .
C2G C3G H3G 120.0 . .
C5G C4G C3G 119.8(4) . .
C5G C4G H4G 120.1 . .
C3G C4G H4G 120.1 . .
C4G C5G C6G 121.2(4) . .
C4G C5G H5G 119.4 . .
C6G C5G H5G 119.4 . .
C5G C6G C1G 119.4(4) . .
C5G C6G H6G 120.3 . .
C1G C6G H6G 120.3 . .
C6H C1H C2H 119.4(4) . .
C6H C1H P4 120.7(3) . .
C2H C1H P4 119.8(3) . .
C3H C2H C1H 120.2(4) . .
C3H C2H H2H 119.9 . .
C1H C2H H2H 119.9 . .
C2H C3H C4H 119.8(4) . .
C2H C3H H3H 120.1 . .
C4H C3H H3H 120.1 . .
C5H C4H C3H 120.4(4) . .
C5H C4H H4H 119.8 . .
C3H C4H H4H 119.8 . .
C6H C5H C4H 119.9(4) . .
C6H C5H H5H 120.0 . .
C4H C5H H5H 120.0 . .
C5H C6H C1H 120.3(4) . .
C5H C6H H6H 119.8 . .
C1H C6H H6H 119.8 . .
F6 P5 F4 90.77(14) . .
F6 P5 F3 90.76(14) . .
F4 P5 F3 90.58(14) . .
F6 P5 F2 90.00(13) . .
F4 P5 F2 179.03(16) . .
F3 P5 F2 89.99(13) . .
F6 P5 F5 179.21(15) . .
F4 P5 F5 89.92(14) . .
F3 P5 F5 89.61(13) . .
F2 P5 F5 89.31(13) . .
F6 P5 F1 90.07(13) . .
F4 P5 F1 89.96(14) . .
F3 P5 F1 179.00(15) . .
F2 P5 F1 89.46(13) . .
F5 P5 F1 89.55(13) . .
F7 P6 F10 90.32(18) . .
F7 P6 F12 90.53(15) . .
F10 P6 F12 91.32(17) . .
F7 P6 F8 90.53(18) . .
F10 P6 F8 178.86(18) . .
F12 P6 F8 89.43(17) . .
F7 P6 F9 179.00(18) . .
F10 P6 F9 90.24(17) . .
F12 P6 F9 90.29(15) . .
F8 P6 F9 88.89(17) . .
F7 P6 F11 90.30(15) . .
F10 P6 F11 89.60(17) . .
F12 P6 F11 178.76(17) . .
F8 P6 F11 89.64(17) . .
F9 P6 F11 88.88(15) . .
Cl2 C25 Cl1 116.8(6) . .
Cl2 C25 H25A 108.1 . .
Cl1 C25 H25A 108.1 . .
Cl2 C25 H25B 108.1 . .
Cl1 C25 H25B 108.1 . .
H25A C25 H25B 107.3 . .

loop_
_geom_bond_atom_site_label_1
_geom_bond_atom_site_label_2
_geom_bond_distance
_geom_bond_site_symmetry_2
Au1 P1 2.3367(10) .
Au1 P3 2.3390(10) .
Au2 P2 2.3105(10) .
Au2 P4 2.3115(10) .
P1 C1B 1.815(4) .
P1 C1 1.818(4) .
P1 C1A 1.820(4) .
P2 C1D 1.805(4) .
P2 C8 1.809(4) .
P2 C1C 1.819(4) .
P3 C1E 1.817(4) .
P3 C13 1.820(4) .
P3 C1F 1.820(4) .
P4 C20 1.808(4) .
P4 C1H 1.813(4) .
P4 C1G 1.815(4) .
C1 C6 1.394(5) .
C1 C2 1.395(5) .
C2 C3 1.386(6) .
C2 H2 0.9500 .
C3 C4 1.388(6) .
C3 H3 0.9500 .
C4 C5 1.376(6) .
C4 H4 0.9500 .
C5 C6 1.390(5) .
C5 H5 0.9500 .
C6 O1 1.391(4) .
C7 C8 1.388(5) .
C7 C12 1.388(5) .
C7 O1 1.394(4) .
C8 C9 1.403(5) .
C9 C10 1.381(6) .
C9 H9 0.9500 .
C10 C11 1.379(6) .
C10 H10 0.9500 .
C11 C12 1.387(6) .
C11 H11 0.9500 .
C12 H12 0.9500 .
C13 C14 1.394(5) .
C13 C18 1.402(5) .
C14 C15 1.394(5) .
C14 H14 0.9500 .
C15 C16 1.379(6) .
C15 H15 0.9500 .
C16 C17 1.389(6) .
C16 H16 0.9500 .
C17 C18 1.385(5) .
C17 H17 0.9500 .
C18 O2 1.390(5) .
C19 C24 1.384(5) .
C19 O2 1.396(4) .
C19 C20 1.398(5) .
C20 C21 1.396(5) .
C21 C22 1.390(6) .
C21 H21 0.9500 .
C22 C23 1.389(6) .
C22 H22 0.9500 .
C23 C24 1.384(6) .
C23 H23 0.9500 .
C24 H24 0.9500 .
C1A C2A 1.393(5) .
C1A C6A 1.397(5) .
C2A C3A 1.392(5) .
C2A H2A 0.9500 .
C3A C4A 1.385(6) .
C3A H3A 0.9500 .
C4A C5A 1.387(6) .
C4A H4A 0.9500 .
C5A C6A 1.387(6) .
C5A H5A 0.9500 .
C6A H6A 0.9500 .
C1B C6B 1.386(6) .
C1B C2B 1.401(6) .
C2B C3B 1.386(6) .
C2B H2B 0.9500 .
C3B C4B 1.383(7) .
C3B H3B 0.9500 .
C4B C5B 1.378(7) .
C4B H4B 0.9500 .
C5B C6B 1.390(6) .
C5B H5B 0.9500 .
C6B H6B 0.9500 .
C1C C2C 1.384(6) .
C1C C6C 1.393(6) .
C2C C3C 1.394(6) .
C2C H2C 0.9500 .
C3C C4C 1.374(6) .
C3C H3C 0.9500 .
C4C C5C 1.381(6) .
C4C H4C 0.9500 .
C5C C6C 1.387(6) .
C5C H5C 0.9500 .
C6C H6C 0.9500 .
C1D C2D 1.382(5) .
C1D C6D 1.405(6) .
C2D C3D 1.393(6) .
C2D H2D 0.9500 .
C3D C4D 1.382(6) .
C3D H3D 0.9500 .
C4D C5D 1.381(6) .
C4D H4D 0.9500 .
C5D C6D 1.387(6) .
C5D H5D 0.9500 .
C6D H6D 0.9500 .
C1E C6E 1.386(5) .
C1E C2E 1.396(5) .
C2E C3E 1.387(6) .
C2E H2E 0.9500 .
C3E C4E 1.385(6) .
C3E H3E 0.9500 .
C4E C5E 1.386(6) .
C4E H4E 0.9500 .
C5E C6E 1.378(6) .
C5E H5E 0.9500 .
C6E H6E 0.9500 .
C1F C6F 1.393(5) .
C1F C2F 1.397(5) .
C2F C3F 1.386(6) .
C2F H2F 0.9500 .
C3F C4F 1.388(6) .
C3F H3F 0.9500 .
C4F C5F 1.372(6) .
C4F H4F 0.9500 .
C5F C6F 1.390(6) .
C5F H5F 0.9500 .
C6F H6F 0.9500 .
C1G C2G 1.387(6) .
C1G C6G 1.398(5) .
C2G C3G 1.393(6) .
C2G H2G 0.9500 .
C3G C4G 1.387(6) .
C3G H3G 0.9500 .
C4G C5G 1.370(6) .
C4G H4G 0.9500 .
C5G C6G 1.381(6) .
C5G H5G 0.9500 .
C6G H6G 0.9500 .
C1H C6H 1.396(5) .
C1H C2H 1.398(5) .
C2H C3H 1.383(6) .
C2H H2H 0.9500 .
C3H C4H 1.392(6) .
C3H H3H 0.9500 .
C4H C5H 1.387(6) .
C4H H4H 0.9500 .
C5H C6H 1.380(6) .
C5H H5H 0.9500 .
C6H H6H 0.9500 .
P5 F6 1.595(3) .
P5 F4 1.602(3) .
P5 F3 1.605(3) .
P5 F2 1.613(2) .
P5 F5 1.614(3) .
P5 F1 1.617(3) .
P6 F7 1.585(3) .
P6 F10 1.590(3) .
P6 F12 1.594(3) .
P6 F8 1.597(3) .
P6 F9 1.598(3) .
P6 F11 1.606(3) .
C25 Cl2 1.711(10) .
C25 Cl1 1.794(8) .
C25 H25A 0.9900 .
C25 H25B 0.9900 .

loop_
_geom_torsion_atom_site_label_1
_geom_torsion_atom_site_label_2
_geom_torsion_atom_site_label_3
_geom_torsion_atom_site_label_4
_geom_torsion
_geom_torsion_site_symmetry_1
_geom_torsion_site_symmetry_2
_geom_torsion_site_symmetry_3
_geom_torsion_site_symmetry_4
C1B P1 C1 C6 62.0(3) . . . .
C1A P1 C1 C6 174.2(3) . . . .
Au1 P1 C1 C6 -66.6(3) . . . .
C1B P1 C1 C2 -122.1(3) . . . .
C1A P1 C1 C2 -9.8(4) . . . .
Au1 P1 C1 C2 109.3(3) . . . .
C6 C1 C2 C3 2.2(6) . . . .
P1 C1 C2 C3 -173.8(3) . . . .
C1 C2 C3 C4 2.2(6) . . . .
C2 C3 C4 C5 -4.0(6) . . . .
C3 C4 C5 C6 1.3(6) . . . .
C4 C5 C6 O1 -178.6(4) . . . .
C4 C5 C6 C1 3.3(6) . . . .
C2 C1 C6 C5 -5.0(6) . . . .
P1 C1 C6 C5 171.1(3) . . . .
C2 C1 C6 O1 176.8(3) . . . .
P1 C1 C6 O1 -7.1(5) . . . .
C12 C7 C8 C9 -1.1(6) . . . .
O1 C7 C8 C9 -177.5(3) . . . .
C12 C7 C8 P2 172.7(3) . . . .
O1 C7 C8 P2 -3.7(5) . . . .
C1D P2 C8 C7 -85.0(3) . . . .
C1C P2 C8 C7 162.9(3) . . . .
Au2 P2 C8 C7 44.1(3) . . . .
C1D P2 C8 C9 88.5(4) . . . .
C1C P2 C8 C9 -23.6(4) . . . .
Au2 P2 C8 C9 -142.4(3) . . . .
C7 C8 C9 C10 0.8(6) . . . .
P2 C8 C9 C10 -172.7(3) . . . .
C8 C9 C10 C11 -0.3(7) . . . .
C9 C10 C11 C12 0.0(7) . . . .
C10 C11 C12 C7 -0.2(7) . . . .
C8 C7 C12 C11 0.8(6) . . . .
O1 C7 C12 C11 177.1(4) . . . .
C5 C6 O1 C7 36.4(5) . . . .
C1 C6 O1 C7 -145.4(3) . . . .
C8 C7 O1 C6 -139.9(4) . . . .
C12 C7 O1 C6 43.6(5) . . . .
C1E P3 C13 C14 -122.3(3) . . . .
C1F P3 C13 C14 -11.2(4) . . . .
Au1 P3 C13 C14 107.3(3) . . . .
C1E P3 C13 C18 64.7(3) . . . .
C1F P3 C13 C18 175.9(3) . . . .
Au1 P3 C13 C18 -65.6(3) . . . .
C18 C13 C14 C15 1.3(6) . . . .
P3 C13 C14 C15 -171.7(3) . . . .
C13 C14 C15 C16 0.9(6) . . . .
C14 C15 C16 C17 -1.9(6) . . . .
C15 C16 C17 C18 0.7(6) . . . .
C16 C17 C18 O2 178.2(3) . . . .
C16 C17 C18 C13 1.6(6) . . . .
C14 C13 C18 C17 -2.6(6) . . . .
P3 C13 C18 C17 170.7(3) . . . .
C14 C13 C18 O2 -179.4(3) . . . .
P3 C13 C18 O2 -6.1(4) . . . .
C24 C19 C20 C21 -1.8(6) . . . .
O2 C19 C20 C21 -175.7(3) . . . .
C24 C19 C20 P4 175.6(3) . . . .
O2 C19 C20 P4 1.8(5) . . . .
C1H P4 C20 C21 -13.4(4) . . . .
C1G P4 C20 C21 95.9(3) . . . .
Au2 P4 C20 C21 -135.6(3) . . . .
C1H P4 C20 C19 169.3(3) . . . .
C1G P4 C20 C19 -81.4(3) . . . .
Au2 P4 C20 C19 47.0(3) . . . .
C19 C20 C21 C22 1.4(6) . . . .
P4 C20 C21 C22 -175.9(3) . . . .
C20 C21 C22 C23 -0.1(6) . . . .
C21 C22 C23 C24 -0.8(7) . . . .
O2 C19 C24 C23 174.4(4) . . . .
C20 C19 C24 C23 0.9(6) . . . .
C22 C23 C24 C19 0.4(6) . . . .
C17 C18 O2 C19 35.6(5) . . . .
C13 C18 O2 C19 -147.6(3) . . . .
C24 C19 O2 C18 44.3(5) . . . .
C20 C19 O2 C18 -141.9(3) . . . .
C1B P1 C1A C2A -162.4(3) . . . .
C1 P1 C1A C2A 86.0(3) . . . .
Au1 P1 C1A C2A -40.3(3) . . . .
C1B P1 C1A C6A 25.8(4) . . . .
C1 P1 C1A C6A -85.8(3) . . . .
Au1 P1 C1A C6A 148.0(3) . . . .
C6A C1A C2A C3A 1.9(6) . . . .
P1 C1A C2A C3A -170.1(3) . . . .
C1A C2A C3A C4A -1.2(6) . . . .
C2A C3A C4A C5A -0.6(6) . . . .
C3A C4A C5A C6A 1.7(7) . . . .
C4A C5A C6A C1A -1.0(7) . . . .
C2A C1A C6A C5A -0.7(6) . . . .
P1 C1A C6A C5A 170.9(3) . . . .
C1 P1 C1B C6B -143.9(3) . . . .
C1A P1 C1B C6B 107.0(3) . . . .
Au1 P1 C1B C6B -12.0(4) . . . .
C1 P1 C1B C2B 37.1(4) . . . .
C1A P1 C1B C2B -72.0(4) . . . .
Au1 P1 C1B C2B 169.0(3) . . . .
C6B C1B C2B C3B -2.8(6) . . . .
P1 C1B C2B C3B 176.2(3) . . . .
C1B C2B C3B C4B 1.5(7) . . . .
C2B C3B C4B C5B 0.9(7) . . . .
C3B C4B C5B C6B -2.0(7) . . . .
C2B C1B C6B C5B 1.6(6) . . . .
P1 C1B C6B C5B -177.4(3) . . . .
C4B C5B C6B C1B 0.8(6) . . . .
C1D P2 C1C C2C 11.3(4) . . . .
C8 P2 C1C C2C 120.7(4) . . . .
Au2 P2 C1C C2C -118.5(3) . . . .
C1D P2 C1C C6C -171.2(3) . . . .
C8 P2 C1C C6C -61.8(4) . . . .
Au2 P2 C1C C6C 59.1(3) . . . .
C6C C1C C2C C3C 1.1(6) . . . .
P2 C1C C2C C3C 178.6(3) . . . .
C1C C2C C3C C4C -0.5(7) . . . .
C2C C3C C4C C5C -0.1(7) . . . .
C3C C4C C5C C6C 0.1(7) . . . .
C4C C5C C6C C1C 0.5(7) . . . .
C2C C1C C6C C5C -1.1(6) . . . .
P2 C1C C6C C5C -178.8(3) . . . .
C8 P2 C1D C2D 138.1(3) . . . .
C1C P2 C1D C2D -110.6(3) . . . .
Au2 P2 C1D C2D 13.3(4) . . . .
C8 P2 C1D C6D -41.7(4) . . . .
C1C P2 C1D C6D 69.5(4) . . . .
Au2 P2 C1D C6D -166.5(3) . . . .
C6D C1D C2D C3D 0.9(6) . . . .
P2 C1D C2D C3D -178.9(3) . . . .
C1D C2D C3D C4D -0.8(6) . . . .
C2D C3D C4D C5D -0.3(7) . . . .
C3D C4D C5D C6D 1.4(7) . . . .
C4D C5D C6D C1D -1.3(7) . . . .
C2D C1D C6D C5D 0.1(7) . . . .
P2 C1D C6D C5D 179.9(4) . . . .
C13 P3 C1E C6E -169.0(3) . . . .
C1F P3 C1E C6E 80.8(3) . . . .
Au1 P3 C1E C6E -39.5(3) . . . .
C13 P3 C1E C2E 15.3(4) . . . .
C1F P3 C1E C2E -94.9(3) . . . .
Au1 P3 C1E C2E 144.8(3) . . . .
C6E C1E C2E C3E 1.1(6) . . . .
P3 C1E C2E C3E 176.7(3) . . . .
C1E C2E C3E C4E -1.6(6) . . . .
C2E C3E C4E C5E 1.0(6) . . . .
C3E C4E C5E C6E 0.3(6) . . . .
C4E C5E C6E C1E -0.9(6) . . . .
C2E C1E C6E C5E 0.2(6) . . . .
P3 C1E C6E C5E -175.5(3) . . . .
C1E P3 C1F C6F -141.8(3) . . . .
C13 P3 C1F C6F 106.2(3) . . . .
Au1 P3 C1F C6F -16.5(3) . . . .
C1E P3 C1F C2F 41.9(4) . . . .
C13 P3 C1F C2F -70.2(3) . . . .
Au1 P3 C1F C2F 167.1(3) . . . .
C6F C1F C2F C3F -1.1(6) . . . .
P3 C1F C2F C3F 175.3(3) . . . .
C1F C2F C3F C4F -0.5(6) . . . .
C2F C3F C4F C5F 2.0(7) . . . .
C3F C4F C5F C6F -1.9(7) . . . .
C4F C5F C6F C1F 0.4(6) . . . .
C2F C1F C6F C5F 1.2(6) . . . .
P3 C1F C6F C5F -175.2(3) . . . .
C20 P4 C1G C2G -1.1(4) . . . .
C1H P4 C1G C2G 112.0(3) . . . .
Au2 P4 C1G C2G -125.2(3) . . . .
C20 P4 C1G C6G -174.1(3) . . . .
C1H P4 C1G C6G -61.0(3) . . . .
Au2 P4 C1G C6G 61.8(3) . . . .
C6G C1G C2G C3G 0.7(6) . . . .
P4 C1G C2G C3G -172.2(3) . . . .
C1G C2G C3G C4G -0.3(6) . . . .
C2G C3G C4G C5G -0.5(6) . . . .
C3G C4G C5G C6G 0.9(7) . . . .
C4G C5G C6G C1G -0.6(7) . . . .
C2G C1G C6G C5G -0.2(6) . . . .
P4 C1G C6G C5G 173.0(3) . . . .
C20 P4 C1H C6H 78.4(4) . . . .
C1G P4 C1H C6H -32.0(4) . . . .
Au2 P4 C1H C6H -159.4(3) . . . .
C20 P4 C1H C2H -106.5(3) . . . .
C1G P4 C1H C2H 143.1(3) . . . .
Au2 P4 C1H C2H 15.8(4) . . . .
C6H C1H C2H C3H 1.3(6) . . . .
P4 C1H C2H C3H -173.9(4) . . . .
C1H C2H C3H C4H 0.4(7) . . . .
C2H C3H C4H C5H -1.7(7) . . . .
C3H C4H C5H C6H 1.3(7) . . . .
C4H C5H C6H C1H 0.5(6) . . . .
C2H C1H C6H C5H -1.8(6) . . . .
P4 C1H C6H C5H 173.4(3) . . . .
